data_4500023
loop_
_publ_author_name
'Duong, Adam'
'Maris, Thierry'
'Wuest,James D'

_publ_section_title
;
 Structural Similarity of Hydrogen-Bonded Networks in Crystals of Isomeric
 Pyridyl-Substituted Diaminotriazines
;
_journal_name_full 'Cryst. Growth & Design'
_journal_page_first 287
_journal_page_last 294
_journal_paper_doi 10.1021/cg101290r
_journal_volume 11
_journal_year 2011
_chemical_compound_source 'Synthesized by the authors. See text'
_chemical_formula_moiety 'C14 H12 N6'
_chemical_formula_sum 'C14 H12 N6'
_chemical_formula_weight 264.30
_chemical_name_systematic
; 
 ? 
;
_space_group_IT_number 61
_symmetry_cell_setting orthorhombic
_symmetry_space_group_name_Hall '-P 2ac 2ab'
_symmetry_space_group_name_H-M 'P b c a'
_atom_sites_solution_hydrogens geom
_atom_sites_solution_primary direct
_atom_sites_solution_secondary difmap
_audit_creation_method SHELXL-97
_cell_angle_alpha 90.00
_cell_angle_beta 90.00
_cell_angle_gamma 90.00
_cell_formula_units_Z 8
_cell_length_a 7.0142(2)
_cell_length_b 18.5089(4)
_cell_length_c 18.5309(4)
_cell_measurement_reflns_used 23650
_cell_measurement_temperature 100(2)
_cell_measurement_theta_max 67.58
_cell_measurement_theta_min 4.77
_cell_volume 2405.78(10)
_computing_cell_refinement 'APEX II (Bruker, 2006)'
_computing_data_collection 'APEX II (Bruker, 2006)'
_computing_data_reduction 'SAINT (Bruker, 2004)'
_computing_molecular_graphics 'SHELXTL (Bruker, 1997)'
_computing_publication_material 'UdMX (local program)'
_computing_structure_refinement 'SHELXL97 (Sheldrick, 1997)'
_computing_structure_solution 'SHELXS97 (Sheldrick, 1997)'
_diffrn_ambient_temperature 100(2)
_diffrn_detector_area_resol_mean 5.5
_diffrn_measured_fraction_theta_full 0.995
_diffrn_measured_fraction_theta_max 0.995
_diffrn_measurement_device_type 'Bruker Microstar'
_diffrn_measurement_method \w
_diffrn_radiation_monochromator 'Helios optics'
_diffrn_radiation_source 'Rotating Anode'
_diffrn_radiation_type CuK\a
_diffrn_radiation_wavelength 1.54178
_diffrn_reflns_av_R_equivalents 0.042
_diffrn_reflns_av_sigmaI/netI 0.0178
_diffrn_reflns_limit_h_max 8
_diffrn_reflns_limit_h_min -8
_diffrn_reflns_limit_k_max 22
_diffrn_reflns_limit_k_min -22
_diffrn_reflns_limit_l_max 21
_diffrn_reflns_limit_l_min -22
_diffrn_reflns_number 38643
_diffrn_reflns_theta_full 68.14
_diffrn_reflns_theta_max 68.14
_diffrn_reflns_theta_min 4.77
_diffrn_standards_decay_% 0.00
_diffrn_standards_number 5
_exptl_absorpt_coefficient_mu 0.766
_exptl_absorpt_correction_T_max 0.8800
_exptl_absorpt_correction_T_min 0.8400
_exptl_absorpt_correction_type multi-scan
_exptl_absorpt_process_details 'Sadabs (Sheldrick,1996)'
_exptl_crystal_colour Colorless
_exptl_crystal_density_diffrn 1.459
_exptl_crystal_density_method 'not measured'
_exptl_crystal_description block
_exptl_crystal_F_000 1104
_exptl_crystal_size_max 0.32
_exptl_crystal_size_mid 0.20
_exptl_crystal_size_min 0.16
_refine_diff_density_max 0.164
_refine_diff_density_min -0.219
_refine_diff_density_rms 0.038
_refine_ls_extinction_method none
_refine_ls_goodness_of_fit_ref 1.067
_refine_ls_hydrogen_treatment constr
_refine_ls_matrix_type full
_refine_ls_number_parameters 181
_refine_ls_number_reflns 2190
_refine_ls_number_restraints 0
_refine_ls_restrained_S_all 1.067
_refine_ls_R_factor_all 0.0322
_refine_ls_R_factor_gt 0.0314
_refine_ls_shift/su_max 0.001
_refine_ls_shift/su_mean 0.000
_refine_ls_structure_factor_coef Fsqd
_refine_ls_weighting_details 'calc w=1/[\s^2^(Fo^2^)+(0.0463P)^2^+0.8641P] where P=(Fo^2^+2Fc^2^)/3'
_refine_ls_weighting_scheme calc
_refine_ls_wR_factor_gt 0.0845
_refine_ls_wR_factor_ref 0.0855
_reflns_number_gt 2126
_reflns_number_total 2190
_reflns_threshold_expression I>2\s(I)
_cod_data_source_file deposit.cif
_cod_data_source_block jw1274
_cod_depositor_comments
;
The following automatic conversions were performed:

'_symmetry_cell_setting' value 'Orthorhombic' changed to
'orthorhombic' according to the built-in table from CIF Core
dictionary named 'cif_core.dic' version 2.4.1 from
2010-06-29.

'_geom_bond_publ_flag' value 'Y' changed to 'y'
according to the built-in table from CIF Core dictionary named
'cif_core.dic' version 2.4.1 from 2010-06-29 (22
times).

'_geom_angle_publ_flag' value 'Y' changed to 'y' according
to the built-in table from CIF Core dictionary named 'cif_core.dic'
version 2.4.1 from 2010-06-29 (30 times).

'_geom_torsion_publ_flag'
value 'Y' changed to 'y' according to the built-in table from CIF
Core dictionary named 'cif_core.dic' version 2.4.1 from 2010-06-29
(38 times).

Automatic conversion script
Id: cif_fix_values 1715 2011-07-08 13:25:40Z adriana 
;
_cod_original_sg_symbol_H-M Pbca
_cod_database_code 4500023

loop_
_symmetry_equiv_pos_as_xyz
'x, y, z'
'-x+1/2, -y, z+1/2'
'-x, y+1/2, -z+1/2'
'x+1/2, -y+1/2, -z'
'-x, -y, -z'
'x-1/2, y, -z-1/2'
'x, -y-1/2, z-1/2'
'-x-1/2, y-1/2, z'

loop_
_atom_site_label
_atom_site_type_symbol
_atom_site_fract_x
_atom_site_fract_y
_atom_site_fract_z
_atom_site_U_iso_or_equiv
_atom_site_adp_type
_atom_site_occupancy
_atom_site_symmetry_multiplicity
_atom_site_calc_flag
_atom_site_refinement_flags
C1 C 0.38087(16) 0.70495(6) 0.16406(6) 0.0211(3) Uani 1 1 d .
H1 H 0.2902 0.7418 0.1739 0.025 Uiso 1 1 calc R
C2 C 0.31855(16) 0.64212(6) 0.13091(6) 0.0219(3) Uani 1 1 d .
H2 H 0.1891 0.6370 0.1167 0.026 Uiso 1 1 calc R
C3 C 0.44812(16) 0.58699(6) 0.11883(6) 0.0212(3) Uani 1 1 d .
H3 H 0.4082 0.5433 0.0966 0.025 Uiso 1 1 calc R
C4 C 0.63772(16) 0.59624(6) 0.13952(6) 0.0190(2) Uani 1 1 d .
C5 C 0.68639(16) 0.66283(6) 0.16982(6) 0.0198(2) Uani 1 1 d .
H5 H 0.8163 0.6707 0.1820 0.024 Uiso 1 1 calc R
C6 C 0.78432(16) 0.53911(6) 0.13135(6) 0.0187(2) Uani 1 1 d .
C7 C 0.78560(16) 0.49161(6) 0.07282(6) 0.0205(2) Uani 1 1 d .
H7 H 0.6865 0.4942 0.0380 0.025 Uiso 1 1 calc R
C8 C 0.92905(16) 0.44079(6) 0.06474(6) 0.0204(2) Uani 1 1 d .
H8 H 0.9274 0.4090 0.0245 0.024 Uiso 1 1 calc R
C9 C 1.07629(15) 0.43588(6) 0.11540(6) 0.0182(2) Uani 1 1 d .
C10 C 1.07300(16) 0.48228(6) 0.17488(6) 0.0192(2) Uani 1 1 d .
H10 H 1.1707 0.4792 0.2102 0.023 Uiso 1 1 calc R
C11 C 0.92934(16) 0.53258(6) 0.18279(6) 0.0195(2) Uani 1 1 d .
H11 H 0.9289 0.5633 0.2239 0.023 Uiso 1 1 calc R
C12 C 1.23789(15) 0.38450(5) 0.10638(6) 0.0176(2) Uani 1 1 d .
C13 C 1.38479(15) 0.29485(5) 0.04453(6) 0.0177(2) Uani 1 1 d .
C14 C 1.52138(16) 0.34106(5) 0.14540(6) 0.0179(2) Uani 1 1 d .
N1 N 0.56260(14) 0.71616(5) 0.18280(5) 0.0212(2) Uani 1 1 d .
N2 N 1.23221(13) 0.33981(5) 0.04976(5) 0.0186(2) Uani 1 1 d .
N3 N 1.53339(13) 0.29369(5) 0.09060(5) 0.0186(2) Uani 1 1 d .
N4 N 1.37556(13) 0.38785(5) 0.15606(5) 0.0193(2) Uani 1 1 d .
N5 N 1.38597(13) 0.24783(5) -0.00981(5) 0.0204(2) Uani 1 1 d .
H5A H 1.4816 0.2174 -0.0147 0.025 Uiso 1 1 calc R
H5B H 1.2911 0.2471 -0.0409 0.025 Uiso 1 1 calc R
N6 N 1.66312(14) 0.34140(5) 0.19346(5) 0.0210(2) Uani 1 1 d .
H6A H 1.7595 0.3114 0.1885 0.025 Uiso 1 1 calc R
H6B H 1.6602 0.3717 0.2301 0.025 Uiso 1 1 calc R

loop_
_atom_site_aniso_label
_atom_site_aniso_U_11
_atom_site_aniso_U_22
_atom_site_aniso_U_33
_atom_site_aniso_U_23
_atom_site_aniso_U_13
_atom_site_aniso_U_12
C1 0.0217(6) 0.0221(5) 0.0193(6) 0.0036(4) 0.0030(4) 0.0037(4)
C2 0.0187(5) 0.0258(6) 0.0210(6) 0.0038(4) 0.0007(4) -0.0004(4)
C3 0.0228(6) 0.0213(5) 0.0194(5) 0.0001(4) 0.0012(4) -0.0021(4)
C4 0.0214(6) 0.0209(5) 0.0147(5) 0.0023(4) 0.0024(4) 0.0004(4)
C5 0.0196(5) 0.0218(5) 0.0179(5) 0.0008(4) 0.0009(4) 0.0003(4)
C6 0.0195(5) 0.0185(5) 0.0181(5) 0.0021(4) 0.0034(4) -0.0017(4)
C7 0.0203(6) 0.0223(5) 0.0190(5) 0.0005(4) -0.0019(4) 0.0000(4)
C8 0.0238(6) 0.0200(5) 0.0173(6) -0.0019(4) 0.0009(4) -0.0010(4)
C9 0.0194(5) 0.0175(5) 0.0178(5) 0.0018(4) 0.0025(4) -0.0016(4)
C10 0.0204(5) 0.0197(5) 0.0175(5) 0.0009(4) -0.0001(4) -0.0025(4)
C11 0.0227(6) 0.0190(5) 0.0167(5) -0.0015(4) 0.0017(4) -0.0013(4)
C12 0.0199(5) 0.0165(5) 0.0165(5) 0.0017(4) 0.0021(4) -0.0032(4)
C13 0.0180(5) 0.0186(5) 0.0166(5) 0.0010(4) 0.0022(4) -0.0022(4)
C14 0.0198(5) 0.0170(5) 0.0170(5) 0.0020(4) 0.0018(4) -0.0021(4)
N1 0.0227(5) 0.0211(5) 0.0198(5) 0.0004(4) 0.0016(4) 0.0018(4)
N2 0.0190(5) 0.0192(4) 0.0176(4) -0.0008(3) 0.0008(4) 0.0001(3)
N3 0.0186(5) 0.0201(5) 0.0170(5) -0.0016(3) 0.0000(4) -0.0007(3)
N4 0.0207(5) 0.0192(4) 0.0180(5) -0.0008(4) -0.0006(4) 0.0003(4)
N5 0.0181(5) 0.0240(5) 0.0192(5) -0.0050(4) -0.0015(4) 0.0027(4)
N6 0.0218(5) 0.0217(5) 0.0196(5) -0.0045(4) -0.0029(4) 0.0025(4)

loop_
_atom_type_symbol
_atom_type_description
_atom_type_scat_dispersion_real
_atom_type_scat_dispersion_imag
_atom_type_scat_source
C C 0.0181 0.0091 'International Tables Vol C Tables 4.2.6.8 and 6.1.1.4'
H H 0.0000 0.0000 'International Tables Vol C Tables 4.2.6.8 and 6.1.1.4'
N N 0.0311 0.0180 'International Tables Vol C Tables 4.2.6.8 and 6.1.1.4'

loop_
_geom_angle_atom_site_label_1
_geom_angle_atom_site_label_2
_geom_angle_atom_site_label_3
_geom_angle
_geom_angle_publ_flag
N1 C1 C2 123.08(10) y
N1 C1 H1 118.5 ?
C2 C1 H1 118.5 ?
C3 C2 C1 118.88(10) y
C3 C2 H2 120.6 ?
C1 C2 H2 120.6 ?
C2 C3 C4 119.4(1) y
C2 C3 H3 120.3 ?
C4 C3 H3 120.3 ?
C3 C4 C5 116.87(10) y
C3 C4 C6 123.07(10) y
C5 C4 C6 120.05(10) y
N1 C5 C4 124.42(10) y
N1 C5 H5 117.8 ?
C4 C5 H5 117.8 ?
C7 C6 C11 118.04(10) y
C7 C6 C4 122.2(1) y
C11 C6 C4 119.75(10) y
C8 C7 C6 121.07(10) y
C8 C7 H7 119.5 ?
C6 C7 H7 119.5 ?
C7 C8 C9 120.52(10) y
C7 C8 H8 119.7 ?
C9 C8 H8 119.7 ?
C10 C9 C8 118.5(1) y
C10 C9 C12 119.58(10) y
C8 C9 C12 121.89(10) y
C11 C10 C9 120.71(10) y
C11 C10 H10 119.6 ?
C9 C10 H10 119.6 ?
C10 C11 C6 121.12(10) y
C10 C11 H11 119.4 ?
C6 C11 H11 119.4 ?
N4 C12 N2 126.25(10) y
N4 C12 C9 116.32(9) y
N2 C12 C9 117.43(9) y
N5 C13 N3 117.66(9) y
N5 C13 N2 117.34(10) y
N3 C13 N2 125.00(9) y
N6 C14 N3 117.41(10) y
N6 C14 N4 117.52(9) y
N3 C14 N4 125.07(10) y
C5 N1 C1 117.26(10) y
C12 N2 C13 114.30(9) y
C14 N3 C13 114.82(9) y
C12 N4 C14 114.56(9) y
C13 N5 H5A 120 ?
C13 N5 H5B 120 ?
H5A N5 H5B 120 ?
C14 N6 H6A 120 ?
C14 N6 H6B 120 ?
H6A N6 H6B 120 ?

loop_
_geom_bond_atom_site_label_1
_geom_bond_atom_site_label_2
_geom_bond_distance
_geom_bond_publ_flag
C1 N1 1.3373(15) y
C1 C2 1.3860(16) y
C1 H1 0.95 ?
C2 C3 1.3847(16) y
C2 H2 0.95 ?
C3 C4 1.3946(16) y
C3 H3 0.95 ?
C4 C5 1.3967(15) y
C4 C6 1.4827(15) y
C5 N1 1.3364(14) y
C5 H5 0.95 ?
C6 C7 1.3964(15) y
C6 C11 1.3993(15) y
C7 C8 1.3855(16) y
C7 H7 0.95 ?
C8 C9 1.3987(16) y
C8 H8 0.95 ?
C9 C10 1.3974(15) y
C9 C12 1.4889(15) y
C10 C11 1.3797(16) y
C10 H10 0.95 ?
C11 H11 0.95 ?
C12 N4 1.3357(14) y
C12 N2 1.3367(14) y
C13 N5 1.3310(14) y
C13 N3 1.3475(14) y
C13 N2 1.3592(14) y
C14 N6 1.3347(14) y
C14 N3 1.3442(14) y
C14 N4 1.3547(14) y
N5 H5a 0.88 ?
N5 H5b 0.88 ?
N6 H6a 0.88 ?
N6 H6b 0.88 ?

loop_
_geom_hbond_atom_site_label_D
_geom_hbond_atom_site_label_H
_geom_hbond_atom_site_label_A
_geom_hbond_distance_DH
_geom_hbond_distance_HA
_geom_hbond_distance_DA
_geom_hbond_angle_DHA
_geom_hbond_site_symmetry_A
N5 H5A N2 0.88 2.15 3.0129(13) 165.4 4
N5 H5B N3 0.88 2.17 2.9913(13) 156.2 4_455
N6 H6B N4 0.88 2.61 3.2765(13) 133 6_656
N6 H6A N1 0.88 2.16 3.0188(13) 164.5 8_855

loop_
_geom_torsion_atom_site_label_1
_geom_torsion_atom_site_label_2
_geom_torsion_atom_site_label_3
_geom_torsion_atom_site_label_4
_geom_torsion
_geom_torsion_publ_flag
N1 C1 C2 C3 2.46(17) y
C1 C2 C3 C4 -0.65(16) y
C2 C3 C4 C5 -1.85(16) y
C2 C3 C4 C6 177.49(10) y
C3 C4 C5 N1 2.97(16) y
C6 C4 C5 N1 -176.39(10) y
C3 C4 C6 C7 35.75(16) y
C5 C4 C6 C7 -144.93(11) y
C3 C4 C6 C11 -145.44(11) y
C5 C4 C6 C11 33.89(15) y
C11 C6 C7 C8 -1.76(16) y
C4 C6 C7 C8 177.08(10) y
C6 C7 C8 C9 0.10(16) y
C7 C8 C9 C10 1.31(16) y
C7 C8 C9 C12 -176.78(10) y
C8 C9 C10 C11 -1.03(16) y
C12 C9 C10 C11 177.11(9) y
C9 C10 C11 C6 -0.66(16) y
C7 C6 C11 C10 2.04(16) y
C4 C6 C11 C10 -176.82(10) y
C10 C9 C12 N4 -1.97(14) y
C8 C9 C12 N4 176.1(1) y
C10 C9 C12 N2 178.19(9) y
C8 C9 C12 N2 -3.74(15) y
C4 C5 N1 C1 -1.32(16) y
C2 C1 N1 C5 -1.49(16) y
N4 C12 N2 C13 -0.32(15) y
C9 C12 N2 C13 179.50(9) y
N5 C13 N2 C12 178.56(9) y
N3 C13 N2 C12 -0.57(15) y
N6 C14 N3 C13 178.85(9) y
N4 C14 N3 C13 -0.34(15) y
N5 C13 N3 C14 -178.26(9) y
N2 C13 N3 C14 0.87(15) y
N2 C12 N4 C14 0.77(15) y
C9 C12 N4 C14 -179.05(9) y
N6 C14 N4 C12 -179.60(9) y
N3 C14 N4 C12 -0.41(15) y

loop_
_cod_related_entry_id
_cod_related_entry_database
_cod_related_entry_code
1 ChemSpider 30661269
